data_7045925
loop_
_publ_author_name
'Ko\<renkov\'a, Monika'
'Hejda, Martin'
'\<St\<epni\<cka, Petr'
'Uhl\'ik, Filip'
'Jambor, Roman'
'R\%u\<Zi\<cka, Ale\<s'
'Dost\'al, Libor'

_publ_section_title
;
 Synthesis and non-conventional structure of square-planar Pd(ii) and
 Pt(ii) complexes with an N,C,N-chelated stibinidene ligand.
;
_journal_issue 16
_journal_name_full 'Dalton transactions (Cambridge, England : 2003)'
_journal_page_first 5812
_journal_page_last 5822
_journal_paper_doi 10.1039/c8dt00714d
_journal_volume 47
_journal_year 2018
_chemical_formula_moiety 'C18 H29 Cl2 N2 Pt S Sb'
_chemical_formula_sum 'C18 H29 Cl2 N2 Pt S Sb'
_chemical_formula_weight 693.23
_space_group_IT_number 14
_space_group_name_Hall '-P 2ybc'
_space_group_name_H-M_alt 'P 1 21/c 1'
_symmetry_cell_setting monoclinic
_symmetry_space_group_name_Hall '-P 2ybc'
_symmetry_space_group_name_H-M 'P 1 21/c 1'
_atom_sites_solution_hydrogens geom
_atom_sites_solution_primary direct
_atom_sites_solution_secondary difmap
_audit_creation_method SHELXL-97
_audit_update_record
;
2017-11-27 deposited with the CCDC.
2018-03-23 downloaded from the CCDC.
;
_cell_angle_alpha 90
_cell_angle_beta 116.630(7)
_cell_angle_gamma 90
_cell_formula_units_Z 4
_cell_length_a 11.7080(7)
_cell_length_b 15.1261(12)
_cell_length_c 14.1141(10)
_cell_measurement_reflns_used 19869
_cell_measurement_temperature 150(1)
_cell_measurement_theta_max 27.5
_cell_measurement_theta_min 1
_cell_volume 2234.4(3)
_computing_cell_refinement 'COLLECT and DENZO'
_computing_data_collection 'COLLECT (Hooft, 1998) and DENZO (Otwinowski & Minor, 1997)'
_computing_data_reduction 'COLLECT and DENZO'
_computing_molecular_graphics 'PLATON (Spek, 2003)'
_computing_publication_material 'SHELXL-97 (Sheldrick, 2008)'
_computing_structure_refinement 'SHELXL-97 (Sheldrick, 2008)'
_computing_structure_solution 'SIR92 (Altomare et al., 1994)'
_diffrn_ambient_temperature 150(1)
_diffrn_detector_area_resol_mean 9.091
_diffrn_measured_fraction_theta_full 0.996
_diffrn_measured_fraction_theta_max 0.996
_diffrn_measurement_device_type 'Bruker Nonius KappaCCD area detector'
_diffrn_measurement_method '\f and \w scans to fill the Ewald sphere'
_diffrn_radiation_monochromator graphite
_diffrn_radiation_source 'fine-focus sealed tube'
_diffrn_radiation_type MoK\a
_diffrn_radiation_wavelength 0.71073
_diffrn_reflns_av_R_equivalents 0.0442
_diffrn_reflns_av_sigmaI/netI 0.0322
_diffrn_reflns_limit_h_max 15
_diffrn_reflns_limit_h_min -15
_diffrn_reflns_limit_k_max 16
_diffrn_reflns_limit_k_min -19
_diffrn_reflns_limit_l_max 18
_diffrn_reflns_limit_l_min -16
_diffrn_reflns_number 19827
_diffrn_reflns_theta_full 27.50
_diffrn_reflns_theta_max 27.50
_diffrn_reflns_theta_min 1.95
_diffrn_standards_number 0
_exptl_absorpt_coefficient_mu 7.800
_exptl_absorpt_correction_T_max 0.571
_exptl_absorpt_correction_T_min 0.177
_exptl_absorpt_correction_type integration
_exptl_absorpt_process_details
;
Gaussian integration (Coppens, 1970)
;
_exptl_crystal_colour yellow
_exptl_crystal_density_diffrn 2.061
_exptl_crystal_density_method 'not measured'
_exptl_crystal_description plate
_exptl_crystal_F_000 1320
_exptl_crystal_size_max 0.33
_exptl_crystal_size_mid 0.30
_exptl_crystal_size_min 0.08
_refine_diff_density_max 2.345
_refine_diff_density_min -1.756
_refine_diff_density_rms 0.154
_refine_ls_extinction_method none
_refine_ls_goodness_of_fit_ref 1.092
_refine_ls_hydrogen_treatment constr
_refine_ls_matrix_type full
_refine_ls_number_parameters 226
_refine_ls_number_reflns 5119
_refine_ls_number_restraints 0
_refine_ls_restrained_S_all 1.092
_refine_ls_R_factor_all 0.0418
_refine_ls_R_factor_gt 0.0282
_refine_ls_shift/su_max 0.001
_refine_ls_shift/su_mean 0.000
_refine_ls_structure_factor_coef Fsqd
_refine_ls_weighting_details 'calc w=1/[\s^2^(Fo^2^)+(0.0106P)^2^+11.5045P] where P=(Fo^2^+2Fc^2^)/3'
_refine_ls_weighting_scheme calc
_refine_ls_wR_factor_gt 0.0545
_refine_ls_wR_factor_ref 0.0606
_reflns_number_gt 4339
_reflns_number_total 5119
_reflns_threshold_expression >2sigma(I)
_cod_data_source_file c8dt00714d3.cif
_cod_data_source_block shelxl_CCDC1
_cod_depositor_comments 'Adding full bibliography for 7045924--7045929.cif.'
_cod_original_sg_symbol_H-M 'P 21/c'
_cod_database_code 7045925

loop_
_symmetry_equiv_pos_as_xyz
'x, y, z'
'-x, y+1/2, -z+1/2'
'-x, -y, -z'
'x, -y-1/2, z-1/2'

loop_
_atom_site_label
_atom_site_type_symbol
_atom_site_fract_x
_atom_site_fract_y
_atom_site_fract_z
_atom_site_U_iso_or_equiv
_atom_site_adp_type
_atom_site_occupancy
_atom_site_symmetry_multiplicity
_atom_site_calc_flag
_atom_site_refinement_flags
Pt1 Pt 0.082748(18) 0.356152(12) 0.247511(14) 0.02316(6) Uani 1 1 d .
Sb1 Sb 0.31645(3) 0.402189(19) 0.33595(2) 0.01710(7) Uani 1 1 d .
S1 S 0.03734(12) 0.44390(9) 0.35423(12) 0.0315(3) Uani 1 1 d .
Cl1 Cl -0.13800(15) 0.31323(11) 0.14811(12) 0.0508(4) Uani 1 1 d .
Cl2 Cl 0.14468(17) 0.26283(9) 0.14818(11) 0.0458(4) Uani 1 1 d .
C3 C 0.3132(4) 0.6125(3) 0.5445(4) 0.0233(10) Uani 1 1 d .
H3 H 0.2942 0.6725 0.5372 0.028 Uiso 1 1 d R
C7 C 0.2689(4) 0.6012(3) 0.3539(4) 0.0217(10) Uani 1 1 d .
H7 H 0.2501 0.6611 0.3415 0.026 Uiso 1 1 d R
C4 C 0.3464(5) 0.5708(3) 0.6407(4) 0.0270(11) Uani 1 1 d .
H4 H 0.3480 0.6033 0.6972 0.032 Uiso 1 1 d R
C16 C 0.2578(5) 0.1607(3) 0.4378(4) 0.0321(12) Uani 1 1 d .
H16A H 0.2196 0.1759 0.4833 0.039 Uiso 1 1 d R
H16B H 0.2623 0.0975 0.4338 0.039 Uiso 1 1 d R
H16C H 0.2068 0.1842 0.3683 0.039 Uiso 1 1 d R
C2 C 0.3087(4) 0.5643(3) 0.4590(4) 0.0186(9) Uani 1 1 d .
C1 C 0.3359(4) 0.4744(3) 0.4704(3) 0.0162(9) Uani 1 1 d .
C6 C 0.3682(4) 0.4329(3) 0.5664(4) 0.0196(9) Uani 1 1 d .
C13 C 0.3916(5) 0.2006(3) 0.4835(4) 0.0225(10) Uani 1 1 d .
N1 N 0.2589(3) 0.5505(2) 0.2784(3) 0.0178(8) Uani 1 1 d .
C8 C 0.2119(4) 0.5856(3) 0.1681(4) 0.0192(9) Uani 1 1 d .
C11 C 0.2759(5) 0.6730(3) 0.1680(4) 0.0291(11) Uani 1 1 d .
H11A H 0.2424 0.7189 0.1955 0.035 Uiso 1 1 d R
H11B H 0.2596 0.6875 0.0968 0.035 Uiso 1 1 d R
H11C H 0.3664 0.6679 0.2115 0.035 Uiso 1 1 d R
N2 N 0.3754(3) 0.2977(2) 0.4859(3) 0.0183(8) Uani 1 1 d .
C14 C 0.4539(6) 0.1824(4) 0.4112(5) 0.0404(14) Uani 1 1 d .
H14A H 0.3981 0.2011 0.3404 0.048 Uiso 1 1 d R
H14B H 0.4698 0.1201 0.4115 0.048 Uiso 1 1 d R
H14C H 0.5333 0.2140 0.4364 0.048 Uiso 1 1 d R
C18 C -0.0225(6) 0.3722(4) 0.4217(5) 0.0457(15) Uani 1 1 d .
H18A H -0.0415 0.4064 0.4702 0.055 Uiso 1 1 d R
H18B H 0.0413 0.3288 0.4604 0.055 Uiso 1 1 d R
H18C H -0.0987 0.3430 0.3719 0.055 Uiso 1 1 d R
C10 C 0.0680(5) 0.5973(4) 0.1209(4) 0.0361(13) Uani 1 1 d .
H10A H 0.0276 0.5404 0.1103 0.043 Uiso 1 1 d R
H10B H 0.0380 0.6273 0.0542 0.043 Uiso 1 1 d R
H10C H 0.0474 0.6316 0.1684 0.043 Uiso 1 1 d R
C9 C 0.2445(6) 0.5177(3) 0.1043(4) 0.0331(12) Uani 1 1 d .
H9A H 0.3354 0.5092 0.1365 0.040 Uiso 1 1 d R
H9B H 0.2159 0.5387 0.0331 0.040 Uiso 1 1 d R
H9C H 0.2034 0.4625 0.1031 0.040 Uiso 1 1 d R
C5 C 0.3739(5) 0.4813(3) 0.6522(4) 0.0250(10) Uani 1 1 d .
H5 H 0.3973 0.4540 0.7174 0.030 Uiso 1 1 d R
C17 C -0.1037(6) 0.5071(5) 0.2777(6) 0.0534(19) Uani 1 1 d .
H17A H -0.1600 0.4732 0.2173 0.064 Uiso 1 1 d R
H17B H -0.0804 0.5607 0.2543 0.064 Uiso 1 1 d R
H17C H -0.1461 0.5212 0.3203 0.064 Uiso 1 1 d R
C12 C 0.3899(4) 0.3378(3) 0.5700(4) 0.0223(10) Uani 1 1 d .
H12 H 0.4140 0.3069 0.6331 0.027 Uiso 1 1 d R
C15 C 0.4745(5) 0.1623(3) 0.5928(4) 0.0330(12) Uani 1 1 d .
H15A H 0.5535 0.1944 0.6250 0.040 Uiso 1 1 d R
H15B H 0.4916 0.1012 0.5861 0.040 Uiso 1 1 d R
H15C H 0.4309 0.1673 0.6362 0.040 Uiso 1 1 d R

loop_
_atom_site_aniso_label
_atom_site_aniso_U_11
_atom_site_aniso_U_22
_atom_site_aniso_U_33
_atom_site_aniso_U_23
_atom_site_aniso_U_13
_atom_site_aniso_U_12
Pt1 0.02523(10) 0.01853(9) 0.01748(9) 0.00246(7) 0.00224(7) -0.00786(8)
Sb1 0.02001(15) 0.01503(14) 0.01763(15) -0.00096(11) 0.00966(12) 0.00073(11)
S1 0.0173(6) 0.0294(7) 0.0459(8) -0.0032(6) 0.0124(6) -0.0025(5)
Cl1 0.0391(8) 0.0575(9) 0.0334(8) 0.0101(7) -0.0037(6) -0.0311(7)
Cl2 0.0762(11) 0.0320(7) 0.0266(7) -0.0133(6) 0.0207(7) -0.0133(7)
C3 0.023(2) 0.019(2) 0.028(3) -0.0079(19) 0.011(2) -0.0037(19)
C7 0.023(2) 0.016(2) 0.028(3) -0.0008(19) 0.013(2) 0.0005(18)
C4 0.025(3) 0.032(3) 0.025(3) -0.015(2) 0.013(2) -0.005(2)
C16 0.034(3) 0.026(3) 0.029(3) 0.003(2) 0.007(2) -0.008(2)
C2 0.016(2) 0.019(2) 0.022(2) -0.0031(18) 0.0098(18) -0.0021(17)
C1 0.0095(19) 0.018(2) 0.019(2) -0.0048(17) 0.0046(17) -0.0014(16)
C6 0.015(2) 0.026(2) 0.018(2) -0.0025(18) 0.0083(18) -0.0033(18)
C13 0.025(2) 0.016(2) 0.024(2) 0.0039(18) 0.009(2) -0.0004(18)
N1 0.0175(18) 0.0155(18) 0.021(2) 0.0031(15) 0.0092(16) 0.0009(14)
C8 0.024(2) 0.015(2) 0.018(2) 0.0019(17) 0.0096(19) 0.0019(17)
C11 0.037(3) 0.023(2) 0.029(3) 0.005(2) 0.016(2) -0.006(2)
N2 0.0168(18) 0.0191(19) 0.0174(19) 0.0048(15) 0.0061(15) 0.0001(15)
C14 0.067(4) 0.023(3) 0.048(4) 0.006(2) 0.041(3) 0.009(3)
C18 0.058(4) 0.048(4) 0.033(3) 0.016(3) 0.021(3) 0.014(3)
C10 0.026(3) 0.049(3) 0.028(3) 0.009(2) 0.007(2) -0.002(2)
C9 0.055(4) 0.022(2) 0.025(3) 0.003(2) 0.020(3) 0.007(2)
C5 0.023(2) 0.033(3) 0.018(2) -0.002(2) 0.008(2) -0.004(2)
C17 0.049(4) 0.057(4) 0.068(5) 0.038(4) 0.039(4) 0.025(3)
C12 0.018(2) 0.026(2) 0.020(2) 0.0039(19) 0.0065(19) -0.0005(18)
C15 0.033(3) 0.022(3) 0.031(3) 0.006(2) 0.003(2) -0.001(2)

loop_
_atom_type_symbol
_atom_type_description
_atom_type_scat_dispersion_real
_atom_type_scat_dispersion_imag
_atom_type_scat_source
C C 0.0033 0.0016 'International Tables Vol C Tables 4.2.6.8 and 6.1.1.4'
H H 0.0000 0.0000 'International Tables Vol C Tables 4.2.6.8 and 6.1.1.4'
N N 0.0061 0.0033 'International Tables Vol C Tables 4.2.6.8 and 6.1.1.4'
S S 0.1246 0.1234 'International Tables Vol C Tables 4.2.6.8 and 6.1.1.4'
Cl Cl 0.1484 0.1585 'International Tables Vol C Tables 4.2.6.8 and 6.1.1.4'
Pt Pt -1.7033 8.3905 'International Tables Vol C Tables 4.2.6.8 and 6.1.1.4'
Sb Sb -0.5866 1.5461 'International Tables Vol C Tables 4.2.6.8 and 6.1.1.4'

loop_
_exptl_crystal_face_index_h
_exptl_crystal_face_index_k
_exptl_crystal_face_index_l
_exptl_crystal_face_perp_dist
-1 0 -1 0.150
1 0 1 0.098
1 0 -1 0.041
-1 0 1 0.035
0 1 0 0.101
0 -1 0 0.161
0 1 1 0.074
0 -1 -1 0.141
0 1 -1 0.127
0 -1 1 0.113

loop_
_geom_angle_atom_site_label_1
_geom_angle_atom_site_label_2
_geom_angle_atom_site_label_3
_geom_angle
S1 Pt1 Cl2 175.58(5)
S1 Pt1 Cl1 92.01(6)
Cl2 Pt1 Cl1 91.62(6)
S1 Pt1 Sb1 92.01(3)
Cl2 Pt1 Sb1 84.51(4)
Cl1 Pt1 Sb1 174.67(4)
C1 Sb1 N1 73.68(15)
C1 Sb1 N2 71.70(15)
N1 Sb1 N2 145.19(13)
C1 Sb1 Pt1 103.98(11)
N1 Sb1 Pt1 90.73(9)
N2 Sb1 Pt1 94.08(9)
C18 S1 C17 99.8(3)
C18 S1 Pt1 105.5(2)
C17 S1 Pt1 110.0(3)
C4 C3 C2 119.8(4)
C4 C3 H3 120.0
C2 C3 H3 120.1
N1 C7 C2 119.3(4)
N1 C7 H7 120.2
C2 C7 H7 120.4
C5 C4 C3 120.6(4)
C5 C4 H4 120.1
C3 C4 H4 119.4
C13 C16 H16A 108.7
C13 C16 H16B 110.2
H16A C16 H16B 109.5
C13 C16 H16C 109.5
H16A C16 H16C 109.5
H16B C16 H16C 109.5
C1 C2 C3 119.7(4)
C1 C2 C7 116.5(4)
C3 C2 C7 123.7(4)
C6 C1 C2 120.3(4)
C6 C1 Sb1 121.2(3)
C2 C1 Sb1 118.4(3)
C1 C6 C5 120.0(4)
C1 C6 C12 116.7(4)
C5 C6 C12 123.3(4)
N2 C13 C14 107.5(4)
N2 C13 C15 112.5(4)
C14 C13 C15 109.4(4)
N2 C13 C16 106.5(4)
C14 C13 C16 110.8(5)
C15 C13 C16 110.1(4)
C7 N1 C8 120.6(4)
C7 N1 Sb1 112.1(3)
C8 N1 Sb1 127.3(3)
N1 C8 C10 108.4(4)
N1 C8 C11 111.0(4)
C10 C8 C11 110.5(4)
N1 C8 C9 107.6(4)
C10 C8 C9 110.0(4)
C11 C8 C9 109.4(4)
C8 C11 H11A 109.7
C8 C11 H11B 109.4
H11A C11 H11B 109.5
C8 C11 H11C 109.3
H11A C11 H11C 109.5
H11B C11 H11C 109.5
C12 N2 C13 121.9(4)
C12 N2 Sb1 111.2(3)
C13 N2 Sb1 127.0(3)
C13 C14 H14A 109.7
C13 C14 H14B 109.0
H14A C14 H14B 109.5
C13 C14 H14C 109.7
H14A C14 H14C 109.5
H14B C14 H14C 109.5
S1 C18 H18A 108.9
S1 C18 H18B 109.2
H18A C18 H18B 109.5
S1 C18 H18C 110.3
H18A C18 H18C 109.5
H18B C18 H18C 109.5
C8 C10 H10A 109.7
C8 C10 H10B 109.3
H10A C10 H10B 109.5
C8 C10 H10C 109.4
H10A C10 H10C 109.5
H10B C10 H10C 109.5
C8 C9 H9A 109.2
C8 C9 H9B 109.4
H9A C9 H9B 109.5
C8 C9 H9C 109.9
H9A C9 H9C 109.5
H9B C9 H9C 109.5
C4 C5 C6 119.6(5)
C4 C5 H5 120.0
C6 C5 H5 120.4
S1 C17 H17A 109.4
S1 C17 H17B 109.4
H17A C17 H17B 109.5
S1 C17 H17C 109.7
H17A C17 H17C 109.5
H17B C17 H17C 109.5
N2 C12 C6 119.3(4)
N2 C12 H12 120.6
C6 C12 H12 120.1
C13 C15 H15A 109.2
C13 C15 H15B 109.5
H15A C15 H15B 109.5
C13 C15 H15C 109.8
H15A C15 H15C 109.5
H15B C15 H15C 109.5

loop_
_geom_bond_atom_site_label_1
_geom_bond_atom_site_label_2
_geom_bond_distance
Pt1 S1 2.2430(14)
Pt1 Cl2 2.3228(15)
Pt1 Cl1 2.4123(14)
Pt1 Sb1 2.5432(4)
Sb1 C1 2.111(4)
Sb1 N1 2.378(4)
Sb1 N2 2.479(4)
S1 C18 1.782(6)
S1 C17 1.791(6)
C3 C4 1.385(7)
C3 C2 1.390(6)
C3 H3 0.9300
C7 N1 1.274(6)
C7 C2 1.453(7)
C7 H7 0.9300
C4 C5 1.385(7)
C4 H4 0.9299
C16 C13 1.527(7)
C16 H16A 0.9600
C16 H16B 0.9601
C16 H16C 0.9600
C2 C1 1.390(6)
C1 C6 1.384(6)
C6 C5 1.391(7)
C6 C12 1.457(6)
C13 N2 1.482(6)
C13 C14 1.521(7)
C13 C15 1.522(7)
N1 C8 1.497(6)
C8 C10 1.519(7)
C8 C11 1.520(6)
C8 C9 1.524(7)
C11 H11A 0.9599
C11 H11B 0.9601
C11 H11C 0.9600
N2 C12 1.276(6)
C14 H14A 0.9600
C14 H14B 0.9600
C14 H14C 0.9600
C18 H18A 0.9600
C18 H18B 0.9600
C18 H18C 0.9600
C10 H10A 0.9601
C10 H10B 0.9600
C10 H10C 0.9599
C9 H9A 0.9600
C9 H9B 0.9601
C9 H9C 0.9599
C5 H5 0.9300
C17 H17A 0.9600
C17 H17B 0.9601
C17 H17C 0.9599
C12 H12 0.9301
C15 H15A 0.9600
C15 H15B 0.9600
C15 H15C 0.9600
